data_7102537
loop_
_publ_author_name
'Mondal, Raju'
'Howard, Judith A K'
'Banerjee, Rahul'
'Desiraju, Gautam R'

_publ_section_title
;
 Gauche and staggered forms of diethylamine in solvates of
 1,5-dichloro-cis-9,10-diethynyl-9,10-dihydroanthracene-9,10-diol. A
 case of conformational pseudopolymorphism?
;
_journal_issue 6
_journal_name_full 'Chemical communications (Cambridge, England)'
_journal_page_first 644
_journal_page_last 645
_journal_paper_doi 10.1039/b316270b
_journal_year 2004
_chemical_formula_moiety (C18H10Cl2O2).(C4H11N)
_chemical_formula_sum 'C22 H21 Cl2 N O2'
_chemical_formula_weight 402.30
_chemical_name_common
;Cis-1,5-dichloro-9,10-diethynyl-9,10-dihydroxy-9,10-
dihydroanthracene
;
_chemical_name_systematic
;
Cis-1,5-dichloro-9,10-diethynyl-9,10-dihydroxy-9,10-dihydroanthracene
;
_space_group_IT_number 14
_symmetry_cell_setting monoclinic
_symmetry_space_group_name_Hall '-P 2yn'
_symmetry_space_group_name_H-M 'P 1 21/n 1'
_atom_sites_solution_hydrogens geom
_atom_sites_solution_primary direct
_atom_sites_solution_secondary difmap
_audit_creation_method SHELXL-97
_cell_angle_alpha 90.00
_cell_angle_beta 96.9840(10)
_cell_angle_gamma 90.00
_cell_formula_units_Z 4
_cell_length_a 8.1794(2)
_cell_length_b 13.6483(4)
_cell_length_c 18.0272(5)
_cell_measurement_reflns_used 9622
_cell_measurement_temperature 120(2)
_cell_measurement_theta_max 27.482
_cell_measurement_theta_min 2.626
_cell_volume 1997.53(9)
_computing_cell_refinement 'Bruker SMART'
_computing_data_collection 'Bruker SMART'
_computing_data_reduction 'Bruker SHELXTL'
_computing_molecular_graphics 'Bruker SHELXTL'
_computing_publication_material 'Bruker SHELXTL'
_computing_structure_refinement 'SHELXL-97 (Sheldrick, 1997)'
_computing_structure_solution 'SHELXS-97 (Sheldrick, 1990)'
_diffrn_ambient_temperature 120(2)
_diffrn_detector_area_resol_mean 8
_diffrn_measured_fraction_theta_full 1.000
_diffrn_measured_fraction_theta_max 1.000
_diffrn_measurement_device_type 'smart 1k CCD area detector'
_diffrn_measurement_method 'omega scans'
_diffrn_radiation_monochromator graphite
_diffrn_radiation_source 'fine-focus sealed tube'
_diffrn_radiation_type MoK\a
_diffrn_radiation_wavelength 0.71073
_diffrn_reflns_av_R_equivalents 0.1289
_diffrn_reflns_av_sigmaI/netI 0.0648
_diffrn_reflns_limit_h_max 10
_diffrn_reflns_limit_h_min -10
_diffrn_reflns_limit_k_max 16
_diffrn_reflns_limit_k_min -16
_diffrn_reflns_limit_l_max 22
_diffrn_reflns_limit_l_min -22
_diffrn_reflns_number 19907
_diffrn_reflns_theta_full 26.00
_diffrn_reflns_theta_max 26.00
_diffrn_reflns_theta_min 1.88
_diffrn_standards_decay_% 0
_exptl_absorpt_coefficient_mu 0.342
_exptl_absorpt_correction_type none
_exptl_crystal_colour colourless
_exptl_crystal_density_diffrn 1.338
_exptl_crystal_density_meas ?
_exptl_crystal_density_method .
_exptl_crystal_description cube
_exptl_crystal_F_000 840
_exptl_crystal_preparation Diethylamine
_exptl_crystal_size_max 0.26
_exptl_crystal_size_mid 0.20
_exptl_crystal_size_min 0.10
_refine_diff_density_max 0.314
_refine_diff_density_min -0.289
_refine_diff_density_rms 0.071
_refine_ls_extinction_method none
_refine_ls_goodness_of_fit_ref 1.105
_refine_ls_hydrogen_treatment refall
_refine_ls_matrix_type full
_refine_ls_number_parameters 328
_refine_ls_number_reflns 3925
_refine_ls_number_restraints 0
_refine_ls_restrained_S_all 1.105
_refine_ls_R_factor_all 0.0572
_refine_ls_R_factor_gt 0.0460
_refine_ls_shift/su_max 0.000
_refine_ls_shift/su_mean 0.000
_refine_ls_structure_factor_coef Fsqd
_refine_ls_weighting_details 'calc w=1/[\s^2^(Fo^2^)+(0.0226P)^2^+1.4358P] where P=(Fo^2^+2Fc^2^)/3'
_refine_ls_weighting_scheme calc
_refine_ls_wR_factor_gt 0.1063
_refine_ls_wR_factor_ref 0.1105
_reflns_number_gt 3353
_reflns_number_total 3925
_reflns_threshold_expression I>2\s(I)
_cod_data_source_file b316270b.txt
_cod_data_source_block 02RMD059
_cod_depositor_comments
;
The following automatic conversions were performed:
'_symmetry_cell_setting' value 'Monoclinic' changed to 'monoclinic'
according to '/home/saulius/struct/CIF-dictionaries/cif_core.dic'
dictionary named 'cif_core.dic' version 2.4.1 from 2010-06-29.

Automatic conversion script
Id: cif_fix_enum 1527 2010-12-29 10:47:43Z saulius 
;
_cod_original_sg_symbol_H-M P2(1)/n
_cod_database_code 7102537

loop_
_symmetry_equiv_pos_as_xyz
'x, y, z'
'-x+1/2, y+1/2, -z+1/2'
'-x, -y, -z'
'x-1/2, -y-1/2, z-1/2'

loop_
_atom_site_label
_atom_site_type_symbol
_atom_site_fract_x
_atom_site_fract_y
_atom_site_fract_z
_atom_site_U_iso_or_equiv
_atom_site_adp_type
_atom_site_occupancy
_atom_site_symmetry_multiplicity
_atom_site_calc_flag
Cl1 Cl 0.92773(7) -0.06018(4) 0.10067(3) 0.02590(15) Uani 1 1 d
Cl2 Cl 0.81282(8) 0.23486(4) 0.48693(3) 0.03059(17) Uani 1 1 d
O1 O 0.72683(16) -0.06068(10) 0.23343(8) 0.0164(3) Uani 1 1 d
O2 O 0.74568(17) 0.24876(10) 0.31840(8) 0.0182(3) Uani 1 1 d
C4 C 0.9648(2) 0.24249(15) 0.20045(12) 0.0188(4) Uani 1 1 d
C14 C 0.9308(2) 0.16417(14) 0.24635(11) 0.0160(4) Uani 1 1 d
C12 C 0.8593(2) 0.10428(14) 0.37424(11) 0.0153(4) Uani 1 1 d
C17 C 1.0399(3) 0.24683(14) 0.36144(12) 0.0204(4) Uani 1 1 d
C5 C 0.8191(3) 0.11802(15) 0.44767(12) 0.0203(4) Uani 1 1 d
C13 C 0.9224(2) 0.06831(14) 0.21839(11) 0.0152(4) Uani 1 1 d
C9 C 0.8793(2) -0.01850(14) 0.26647(11) 0.0154(4) Uani 1 1 d
C7 C 0.7886(3) -0.05481(17) 0.46564(13) 0.0246(5) Uani 1 1 d
C11 C 0.8583(2) 0.00823(14) 0.34767(11) 0.0157(4) Uani 1 1 d
C10 C 0.8937(2) 0.19147(14) 0.32545(11) 0.0154(4) Uani 1 1 d
C8 C 0.8253(3) -0.07066(15) 0.39385(12) 0.0203(4) Uani 1 1 d
C6 C 0.7848(3) 0.04088(17) 0.49267(13) 0.0254(5) Uani 1 1 d
C1 C 0.9466(2) 0.05529(15) 0.14290(12) 0.0196(4) Uani 1 1 d
C15 C 1.0119(2) -0.09324(14) 0.26860(12) 0.0190(4) Uani 1 1 d
C3 C 0.9923(3) 0.22716(16) 0.12703(13) 0.0231(5) Uani 1 1 d
C2 C 0.9835(3) 0.13266(16) 0.09765(12) 0.0235(5) Uani 1 1 d
C16 C 1.1221(3) -0.15031(16) 0.27304(15) 0.0277(5) Uani 1 1 d
C18 C 1.1611(3) 0.28901(18) 0.38543(15) 0.0327(6) Uani 1 1 d
N1 N 0.5239(2) 0.09381(13) 0.22078(10) 0.0191(4) Uani 1 1 d
C20 C 0.3679(3) 0.07196(17) 0.25071(13) 0.0236(5) Uani 1 1 d
C21 C 0.5010(3) 0.12665(17) 0.14215(13) 0.0267(5) Uani 1 1 d
C19 C 0.3944(3) 0.0626(2) 0.33520(15) 0.0352(6) Uani 1 1 d
C22 C 0.4415(4) 0.0448(2) 0.08873(15) 0.0403(7) Uani 1 1 d
H16 H 1.211(4) -0.190(2) 0.2772(18) 0.051(9) Uiso 1 1 d
H21B H 0.420(3) 0.1801(19) 0.1348(15) 0.032(7) Uiso 1 1 d
H19C H 0.293(4) 0.0500(19) 0.3522(15) 0.033(7) Uiso 1 1 d
H21A H 0.613(4) 0.151(2) 0.1307(17) 0.043(8) Uiso 1 1 d
H22C H 0.437(4) 0.068(2) 0.0364(18) 0.049(9) Uiso 1 1 d
H19B H 0.471(4) 0.007(2) 0.3513(16) 0.040(8) Uiso 1 1 d
H20B H 0.286(3) 0.1266(17) 0.2346(14) 0.024(6) Uiso 1 1 d
H20A H 0.323(3) 0.009(2) 0.2285(15) 0.036(7) Uiso 1 1 d
H19A H 0.444(4) 0.125(2) 0.3611(17) 0.043(8) Uiso 1 1 d
H22B H 0.516(4) -0.011(2) 0.0972(17) 0.045(8) Uiso 1 1 d
H111 H 0.572(4) 0.140(2) 0.2513(17) 0.043(8) Uiso 1 1 d
H22A H 0.324(4) 0.024(2) 0.0962(19) 0.059(10) Uiso 1 1 d
H1 H 0.646(4) -0.008(2) 0.2312(18) 0.054(9) Uiso 1 1 d
H2A H 0.996(3) 0.1220(18) 0.0495(15) 0.027(6) Uiso 1 1 d
H4 H 0.968(3) 0.3079(17) 0.2194(13) 0.016(5) Uiso 1 1 d
H7 H 0.766(3) -0.109(2) 0.4979(15) 0.034(7) Uiso 1 1 d
H3 H 1.016(3) 0.2829(18) 0.0959(14) 0.022(6) Uiso 1 1 d
H8 H 0.830(3) -0.1396(19) 0.3766(14) 0.027(6) Uiso 1 1 d
H6 H 0.758(3) 0.052(2) 0.5399(17) 0.039(8) Uiso 1 1 d
H18 H 1.257(4) 0.328(2) 0.4056(17) 0.051(9) Uiso 1 1 d
H2 H 0.766(4) 0.304(2) 0.3002(16) 0.041(8) Uiso 1 1 d

loop_
_atom_site_aniso_label
_atom_site_aniso_U_11
_atom_site_aniso_U_22
_atom_site_aniso_U_33
_atom_site_aniso_U_23
_atom_site_aniso_U_13
_atom_site_aniso_U_12
Cl1 0.0356(3) 0.0206(3) 0.0225(3) -0.0070(2) 0.0077(2) 0.0002(2)
Cl2 0.0495(4) 0.0221(3) 0.0210(3) -0.0066(2) 0.0077(2) -0.0015(2)
O1 0.0146(7) 0.0125(6) 0.0212(8) -0.0023(6) -0.0018(6) -0.0007(6)
O2 0.0191(7) 0.0116(7) 0.0242(8) 0.0022(6) 0.0036(6) 0.0022(6)
C4 0.0184(10) 0.0145(10) 0.0240(11) 0.0022(8) 0.0042(8) -0.0003(8)
C14 0.0105(9) 0.0160(9) 0.0209(10) 0.0023(8) 0.0000(8) 0.0009(7)
C12 0.0140(9) 0.0151(9) 0.0158(10) 0.0012(8) -0.0018(7) 0.0001(7)
C17 0.0221(11) 0.0148(10) 0.0236(11) 0.0000(8) 0.0001(9) 0.0000(8)
C5 0.0234(10) 0.0169(10) 0.0199(11) -0.0021(8) -0.0003(8) -0.0001(8)
C13 0.0117(9) 0.0141(9) 0.0193(10) -0.0002(8) 0.0002(7) 0.0003(7)
C9 0.0138(9) 0.0121(9) 0.0200(11) -0.0013(8) 0.0012(8) 0.0004(7)
C7 0.0293(11) 0.0237(11) 0.0202(11) 0.0084(9) 0.0004(9) -0.0039(9)
C11 0.0139(9) 0.0161(9) 0.0161(10) 0.0009(8) -0.0029(8) 0.0001(7)
C10 0.0148(9) 0.0115(9) 0.0192(10) -0.0001(8) 0.0000(8) -0.0003(7)
C8 0.0219(10) 0.0152(10) 0.0228(11) 0.0044(8) -0.0006(8) -0.0002(8)
C6 0.0314(12) 0.0280(12) 0.0168(11) 0.0024(9) 0.0026(9) -0.0010(9)
C1 0.0177(10) 0.0171(10) 0.0236(11) -0.0024(9) 0.0017(8) 0.0010(8)
C15 0.0181(10) 0.0144(10) 0.0244(11) 0.0010(8) 0.0019(8) -0.0041(8)
C3 0.0251(11) 0.0201(10) 0.0251(12) 0.0074(9) 0.0072(9) 0.0010(9)
C2 0.0265(11) 0.0284(12) 0.0163(11) 0.0007(9) 0.0056(9) 0.0040(9)
C16 0.0206(11) 0.0198(11) 0.0433(14) 0.0044(10) 0.0059(10) 0.0031(9)
C18 0.0309(13) 0.0252(12) 0.0400(15) -0.0028(11) -0.0033(11) -0.0068(10)
N1 0.0185(9) 0.0186(9) 0.0200(9) 0.0010(7) 0.0013(7) 0.0002(7)
C20 0.0193(10) 0.0215(11) 0.0296(12) 0.0041(9) 0.0019(9) 0.0004(9)
C21 0.0336(13) 0.0235(11) 0.0231(12) 0.0052(9) 0.0034(10) 0.0100(10)
C19 0.0278(13) 0.0461(16) 0.0332(14) 0.0064(12) 0.0102(11) 0.0022(12)
C22 0.0616(19) 0.0329(14) 0.0235(13) -0.0026(11) -0.0064(12) 0.0173(14)

loop_
_atom_type_symbol
_atom_type_description
_atom_type_scat_dispersion_real
_atom_type_scat_dispersion_imag
_atom_type_scat_source
C C 0.0033 0.0016 'International Tables Vol C Tables 4.2.6.8 and 6.1.1.4'
H H 0.0000 0.0000 'International Tables Vol C Tables 4.2.6.8 and 6.1.1.4'
O O 0.0106 0.0060 'International Tables Vol C Tables 4.2.6.8 and 6.1.1.4'
Cl Cl 0.1484 0.1585 'International Tables Vol C Tables 4.2.6.8 and 6.1.1.4'
N N 0.0061 0.0033 'International Tables Vol C Tables 4.2.6.8 and 6.1.1.4'

loop_
_geom_angle_atom_site_label_1
_geom_angle_atom_site_label_2
_geom_angle_atom_site_label_3
_geom_angle
C9 O1 H1 105.7(18)
C10 O2 H2 109(2)
C3 C4 C14 121.10(19)
C3 C4 H4 118.9(14)
C14 C4 H4 120.0(14)
C4 C14 C13 120.32(19)
C4 C14 C10 116.00(17)
C13 C14 C10 123.57(17)
C11 C12 C5 116.97(18)
C11 C12 C10 121.90(18)
C5 C12 C10 121.06(17)
C18 C17 C10 175.2(3)
C6 C5 C12 122.44(19)
C6 C5 Cl2 116.13(17)
C12 C5 Cl2 121.43(16)
C14 C13 C1 117.29(18)
C14 C13 C9 121.50(18)
C1 C13 C9 121.12(17)
O1 C9 C15 109.27(15)
O1 C9 C13 108.85(15)
C15 C9 C13 109.12(16)
O1 C9 C11 107.33(15)
C15 C9 C11 107.69(16)
C13 C9 C11 114.48(16)
C8 C7 C6 119.4(2)
C8 C7 H7 121.5(16)
C6 C7 H7 119.1(16)
C12 C11 C8 120.61(19)
C12 C11 C9 123.56(17)
C8 C11 C9 115.67(17)
O2 C10 C17 112.66(16)
O2 C10 C12 105.29(15)
C17 C10 C12 109.75(16)
O2 C10 C14 108.02(15)
C17 C10 C14 106.67(16)
C12 C10 C14 114.58(16)
C7 C8 C11 120.9(2)
C7 C8 H8 117.6(15)
C11 C8 H8 121.5(15)
C5 C6 C7 119.6(2)
C5 C6 H6 120.7(18)
C7 C6 H6 119.6(18)
C2 C1 C13 122.46(19)
C2 C1 Cl1 116.31(17)
C13 C1 Cl1 121.22(15)
C16 C15 C9 176.7(2)
C4 C3 C2 119.7(2)
C4 C3 H3 119.7(14)
C2 C3 H3 120.5(14)
C1 C2 C3 119.0(2)
C1 C2 H2A 120.2(16)
C3 C2 H2A 120.7(16)
C15 C16 H16 176(2)
C17 C18 H18 175.8(18)
C20 N1 C21 113.47(18)
C20 N1 H111 104(2)
C21 N1 H111 111.9(19)
N1 C20 C19 111.08(19)
N1 C20 H20B 108.3(14)
C19 C20 H20B 110.9(14)
N1 C20 H20A 108.7(16)
C19 C20 H20A 109.2(16)
H20B C20 H20A 109(2)
N1 C21 C22 112.3(2)
N1 C21 H21B 111.0(16)
C22 C21 H21B 107.5(15)
N1 C21 H21A 106.4(17)
C22 C21 H21A 109.7(17)
H21B C21 H21A 110(2)
C20 C19 H19C 108.6(17)
C20 C19 H19B 111.1(16)
H19C C19 H19B 108(2)
C20 C19 H19A 112.6(17)
H19C C19 H19A 108(2)
H19B C19 H19A 108(2)
C21 C22 H22C 109.7(17)
C21 C22 H22B 109.3(17)
H22C C22 H22B 111(2)
C21 C22 H22A 110.6(19)
H22C C22 H22A 106(3)
H22B C22 H22A 110(3)

loop_
_geom_bond_atom_site_label_1
_geom_bond_atom_site_label_2
_geom_bond_distance
Cl1 C1 1.749(2)
Cl2 C5 1.748(2)
O1 C9 1.436(2)
O1 H1 0.98(3)
O2 C10 1.434(2)
O2 H2 0.85(3)
C4 C3 1.385(3)
C4 C14 1.400(3)
C4 H4 0.96(2)
C14 C13 1.401(3)
C14 C10 1.539(3)
C12 C11 1.395(3)
C12 C5 1.415(3)
C12 C10 1.526(3)
C17 C18 1.182(3)
C17 C10 1.495(3)
C5 C6 1.379(3)
C13 C1 1.410(3)
C13 C9 1.534(3)
C9 C15 1.486(3)
C9 C11 1.538(3)
C7 C8 1.381(3)
C7 C6 1.395(3)
C7 H7 0.97(3)
C11 C8 1.407(3)
C8 H8 0.99(3)
C6 H6 0.92(3)
C1 C2 1.390(3)
C15 C16 1.187(3)
C3 C2 1.393(3)
C3 H3 0.98(2)
C2 H2A 0.90(3)
C16 H16 0.91(3)
C18 H18 0.98(3)
N1 C20 1.475(3)
N1 C21 1.477(3)
N1 H111 0.89(3)
C20 C19 1.517(4)
C20 H20B 1.02(2)
C20 H20A 1.00(3)
C21 C22 1.516(4)
C21 H21B 0.99(3)
C21 H21A 1.02(3)
C19 H19C 0.93(3)
C19 H19B 1.01(3)
C19 H19A 1.03(3)
C22 H22C 0.99(3)
C22 H22B 0.98(3)
C22 H22A 1.03(3)
